data_4032107
loop_
_publ_author_name
'D'yakonov, Vladimir A.'
'Kadikova, Gulnara N.'
'Dzhemileva, Lilya U.'
'Gazizullina, Guzel F.'
'Ramazanov, Ilfir R.'
'Dzhemilev, Usein M.'

_publ_section_title
;
 Cobalt-Catalyzed [6 + 2] Cycloaddition of Alkynes with
 1,3,5,7-Cyclooctatetraene as a Key Element in the Direct Construction of
 Substituted Bicyclo[4.3.1]decanes.
;
_journal_issue 1
_journal_name_full 'The Journal of organic chemistry'
_journal_page_first 471
_journal_page_last 480
_journal_paper_doi 10.1021/acs.joc.6b02540
_journal_volume 82
_journal_year 2017
_chemical_formula_moiety 'C16 H16 O2'
_chemical_formula_sum 'C16 H16 O2'
_chemical_formula_weight 240.29
_chemical_name_systematic
;
 ?
;
_space_group_crystal_system monoclinic
_space_group_IT_number 7
_space_group_name_Hall 'P -2yac'
_space_group_name_H-M_alt 'P 1 n 1'
_symmetry_space_group_name_Hall 'P -2yac'
_symmetry_space_group_name_H-M 'P 1 n 1'
_atom_sites_solution_hydrogens difmap
_atom_sites_solution_primary direct
_audit_creation_date 2016-10-19
_audit_creation_method
;
Olex2 1.2
(compiled 2016.09.09 svn.r3337 for OlexSys, GUI svn.r5227)
;
_cell_angle_alpha 90
_cell_angle_beta 107.515(15)
_cell_angle_gamma 90
_cell_formula_units_Z 2
_cell_length_a 6.4258(10)
_cell_length_b 9.9859(7)
_cell_length_c 10.2112(12)
_cell_measurement_reflns_used 912
_cell_measurement_temperature 293(2)
_cell_measurement_theta_max 30.8410
_cell_measurement_theta_min 2.9120
_cell_volume 624.85(14)
_computing_cell_refinement
;
CrysAlisPro, Agilent Technologies,
Version 1.171.37.24t (release 05-11-2013 CrysAlis171 .NET)
(compiled Nov  5 2013,16:35:47)
;
_computing_data_collection
;
CrysAlisPro, Agilent Technologies,
Version 1.171.37.24t (release 05-11-2013 CrysAlis171 .NET)
(compiled Nov  5 2013,16:35:47)
;
_computing_data_reduction
;
CrysAlisPro, Agilent Technologies,
Version 1.171.37.24t (release 05-11-2013 CrysAlis171 .NET)
(compiled Nov  5 2013,16:35:47)
;
_computing_molecular_graphics 'Olex2 (Dolomanov et al., 2009)'
_computing_publication_material 'Olex2 (Dolomanov et al., 2009)'
_computing_structure_refinement 'ShelXL (Sheldrick, 2015)'
_computing_structure_solution 'ShelXS (Sheldrick, 2008)'
_diffrn_ambient_temperature 293(2)
_diffrn_detector 'CCD plate'
_diffrn_detector_area_resol_mean 16.1709
_diffrn_detector_type Eos
_diffrn_measured_fraction_theta_full 1.000
_diffrn_measured_fraction_theta_max 1.000
_diffrn_measurement_details
;
#__ type_ start__ end____ width___ exp.time_
  1 omega  -63.00   42.00   1.0000    3.0100
omega____ theta____ kappa____ phi______ frames
    -      -23.6098   19.0000  -60.0000 105

#__ type_ start__ end____ width___ exp.time_
  2 omega   18.00   62.00   1.0000    3.0100
omega____ theta____ kappa____ phi______ frames
    -       24.2348  -99.0000 -120.0000 44
;
_diffrn_measurement_device 'four-circle diffractometer'
_diffrn_measurement_device_type 'Xcalibur, Eos'
_diffrn_measurement_method '\w scans'
_diffrn_orient_matrix_UB_11 0.0176804000
_diffrn_orient_matrix_UB_12 0.0160822000
_diffrn_orient_matrix_UB_13 0.0703314000
_diffrn_orient_matrix_UB_21 0.0143296000
_diffrn_orient_matrix_UB_22 -0.0689431000
_diffrn_orient_matrix_UB_23 0.0169417000
_diffrn_orient_matrix_UB_31 0.1131699000
_diffrn_orient_matrix_UB_32 0.0062840000
_diffrn_orient_matrix_UB_33 0.0089179000
_diffrn_radiation_monochromator graphite
_diffrn_radiation_probe x-ray
_diffrn_radiation_type MoK\a
_diffrn_radiation_wavelength 0.71073
_diffrn_reflns_av_R_equivalents 0.0139
_diffrn_reflns_av_unetI/netI 0.0234
_diffrn_reflns_Laue_measured_fraction_full 0.867
_diffrn_reflns_Laue_measured_fraction_max 0.720
_diffrn_reflns_limit_h_max 9
_diffrn_reflns_limit_h_min -5
_diffrn_reflns_limit_k_max 13
_diffrn_reflns_limit_k_min -6
_diffrn_reflns_limit_l_max 3
_diffrn_reflns_limit_l_min -13
_diffrn_reflns_number 2029
_diffrn_reflns_point_group_measured_fraction_full 0.472
_diffrn_reflns_point_group_measured_fraction_max 0.392
_diffrn_reflns_theta_full 25.242
_diffrn_reflns_theta_max 30.999
_diffrn_reflns_theta_min 2.922
_diffrn_source 'Enhance (Mo) X-ray Source'
_exptl_absorpt_coefficient_mu 0.083
_exptl_absorpt_correction_T_max 1.00000
_exptl_absorpt_correction_T_min 0.89469
_exptl_absorpt_correction_type multi-scan
_exptl_absorpt_process_details
;
CrysAlisPro, Agilent Technologies,
Version 1.171.37.24t (release 05-11-2013 CrysAlis171 .NET)
(compiled Nov  5 2013,16:35:47)
Empirical absorption correction using spherical harmonics,
 implemented in SCALE3 ABSPACK scaling algorithm.
;
_exptl_crystal_colour
;
;
_exptl_crystal_density_diffrn 1.277
_exptl_crystal_description
;
;
_exptl_crystal_F_000 256.0
_refine_diff_density_max 0.134
_refine_diff_density_min -0.118
_refine_diff_density_rms 0.028
_refine_ls_abs_structure_details
;
 Flack x determined using 110 quotients [(I+)-(I-)]/[(I+)+(I-)]
 (Parsons and Flack (2004), Acta Cryst. A60, s61).
;
_refine_ls_abs_structure_Flack -0.8(10)
_refine_ls_extinction_method none
_refine_ls_goodness_of_fit_ref 0.924
_refine_ls_hydrogen_treatment refall
_refine_ls_matrix_type full
_refine_ls_number_parameters 227
_refine_ls_number_reflns 1564
_refine_ls_number_restraints 2
_refine_ls_restrained_S_all 0.923
_refine_ls_R_factor_all 0.0350
_refine_ls_R_factor_gt 0.0328
_refine_ls_shift/su_max 0.001
_refine_ls_shift/su_mean 0.000
_refine_ls_structure_factor_coef Fsqd
_refine_ls_weighting_details 'w=1/[\s^2^(Fo^2^)+(0.0720P)^2^+0.0160P] where P=(Fo^2^+2Fc^2^)/3'
_refine_ls_weighting_scheme calc
_refine_ls_wR_factor_gt 0.0873
_refine_ls_wR_factor_ref 0.0902
_reflns_Friedel_coverage 0.086
_reflns_Friedel_fraction_full 0.073
_reflns_Friedel_fraction_max 0.062
_reflns_number_gt 1477
_reflns_number_total 1564
_reflns_threshold_expression 'I > 2\s(I)'
_cod_data_source_file jo6b02540_si_002.cif
_cod_data_source_block ggf-186
_cod_depositor_comments 'Adding full bibliography for 4032107.cif.'
_cod_database_code 4032107
_shelxl_version_number 2013-4
_shelx_space_group_comment
;
The symmetry employed for this shelxl refinement is uniquely defined
by the following loop, which should always be used as a source of
symmetry information in preference to the above space-group names.
They are only intended as comments.
;
_reflns_odcompleteness_completeness 83.48
_reflns_odcompleteness_iscentric 1
_reflns_odcompleteness_theta 28.98
_olex2_refinement_description
;
;
_olex2_date_sample_data_collection 2015-05-27
_olex2_submission_special_instructions 'No special instructions were received'

loop_
_space_group_symop_operation_xyz
'x, y, z'
'x+1/2, -y, z+1/2'

loop_
_atom_site_label
_atom_site_type_symbol
_atom_site_fract_x
_atom_site_fract_y
_atom_site_fract_z
_atom_site_U_iso_or_equiv
_atom_site_adp_type
_atom_site_occupancy
_atom_site_site_symmetry_order
_atom_site_calc_flag
O0AA O -0.3612(3) -0.92852(12) -0.51692(16) 0.0385(4) Uani 1 1 d
C0AA C -0.4341(3) -0.69361(17) -0.4718(2) 0.0305(4) Uani 1 1 d
C1AA C -0.3044(3) -0.79322(17) -0.53552(19) 0.0286(4) Uani 1 1 d
C2AA C -0.6032(4) -0.8049(2) -0.7608(2) 0.0385(5) Uani 1 1 d
C3AA C -0.3598(3) -0.77807(17) -0.69125(19) 0.0304(4) Uani 1 1 d
O O -0.6562(4) -0.94485(17) -0.77157(18) 0.0578(6) Uani 1 1 d
C5AA C -0.2998(3) -0.6477(2) -0.7435(2) 0.0368(4) Uani 1 1 d
C6AA C -0.4237(4) -0.74657(17) -0.3292(2) 0.0354(4) Uani 1 1 d
C7AA C -0.3308(5) -0.55520(19) -0.4558(3) 0.0460(5) Uani 1 1 d
C8AA C -0.5970(5) -0.8154(2) -0.3059(3) 0.0479(6) Uani 1 1 d
C9AA C -0.6644(4) -0.6811(2) -0.5636(3) 0.0405(5) Uani 1 1 d
C0BA C -0.2541(5) -0.4899(2) -0.5452(3) 0.0505(6) Uani 1 1 d
C1BA C -0.7388(4) -0.7299(2) -0.6896(3) 0.0436(5) Uani 1 1 d
C2BA C -0.3892(7) -0.8538(3) -0.0702(3) 0.0720(9) Uani 1 1 d
C3BA C -0.2524(4) -0.5297(2) -0.6810(3) 0.0447(5) Uani 1 1 d
C4BA C -0.5796(6) -0.8678(3) -0.1763(3) 0.0639(8) Uani 1 1 d
C5BA C -0.2339(5) -0.7317(3) -0.2207(2) 0.0503(6) Uani 1 1 d
C6BA C -0.2180(6) -0.7859(3) -0.0925(3) 0.0695(9) Uani 1 1 d
H1AA H -0.143(3) -0.773(2) -0.494(2) 0.016(4) Uiso 1 1 d
H9AA H -0.761(5) -0.631(3) -0.531(4) 0.053(7) Uiso 1 1 d
H7AA H -0.333(6) -0.519(4) -0.372(4) 0.068(9) Uiso 1 1 d
H8AA H -0.716(6) -0.828(4) -0.383(4) 0.070(11) Uiso 1 1 d
H2AA H -0.656(5) -0.771(3) -0.861(3) 0.051(7) Uiso 1 1 d
H1BA H -0.891(7) -0.717(4) -0.740(4) 0.072(10) Uiso 1 1 d
H6BA H -0.074(7) -0.780(4) -0.010(5) 0.086(12) Uiso 1 1 d
H3BA H -0.214(6) -0.455(3) -0.733(4) 0.056(8) Uiso 1 1 d
H5AA H -0.297(4) -0.644(3) -0.838(3) 0.039(7) Uiso 1 1 d
H5BA H -0.102(5) -0.679(3) -0.229(4) 0.059(9) Uiso 1 1 d
H4BA H -0.701(6) -0.912(4) -0.161(4) 0.067(10) Uiso 1 1 d
H3AA H -0.281(5) -0.853(3) -0.725(3) 0.052(8) Uiso 1 1 d
H0BA H -0.198(5) -0.396(4) -0.520(4) 0.063(9) Uiso 1 1 d
H0AA H -0.311(5) -0.943(3) -0.443(4) 0.046(8) Uiso 1 1 d
H H -0.610(5) -0.977(4) -0.690(4) 0.060(9) Uiso 1 1 d
H2BA H -0.380(6) -0.890(4) 0.016(5) 0.088(12) Uiso 1 1 d

loop_
_atom_site_aniso_label
_atom_site_aniso_U_11
_atom_site_aniso_U_22
_atom_site_aniso_U_33
_atom_site_aniso_U_23
_atom_site_aniso_U_13
_atom_site_aniso_U_12
O0AA 0.0610(11) 0.0254(5) 0.0251(6) 0.0012(5) 0.0070(6) 0.0073(6)
C0AA 0.0346(12) 0.0263(7) 0.0314(8) -0.0053(6) 0.0113(9) 0.0013(6)
C1AA 0.0291(11) 0.0294(7) 0.0254(8) -0.0010(6) 0.0056(8) 0.0038(6)
C2AA 0.0439(14) 0.0379(9) 0.0261(8) 0.0011(7) -0.0007(10) -0.0086(8)
C3AA 0.0337(12) 0.0309(7) 0.0259(8) 0.0007(6) 0.0080(9) 0.0037(7)
O 0.0868(16) 0.0417(8) 0.0326(8) -0.0052(7) -0.0008(9) -0.0263(9)
C5AA 0.0345(12) 0.0414(9) 0.0361(10) 0.0073(7) 0.0132(10) 0.0022(7)
C6AA 0.0473(14) 0.0304(7) 0.0325(9) -0.0059(7) 0.0180(10) 0.0019(7)
C7AA 0.0665(16) 0.0285(8) 0.0422(11) -0.0088(8) 0.0152(11) -0.0065(8)
C8AA 0.0573(17) 0.0391(10) 0.0554(14) -0.0034(10) 0.0294(14) -0.0024(9)
C9AA 0.0307(13) 0.0417(9) 0.0498(12) 0.0031(9) 0.0132(12) 0.0091(8)
C0BA 0.0656(18) 0.0308(8) 0.0527(13) -0.0043(9) 0.0142(12) -0.0141(9)
C1BA 0.0273(14) 0.0524(11) 0.0446(12) 0.0085(10) 0.0012(11) -0.0003(9)
C2BA 0.134(3) 0.0529(13) 0.0401(13) 0.0009(11) 0.0434(17) 0.0057(15)
C3BA 0.0432(14) 0.0394(9) 0.0519(12) 0.0087(9) 0.0150(11) -0.0086(8)
C4BA 0.100(2) 0.0436(11) 0.0691(18) -0.0049(11) 0.0572(19) -0.0084(12)
C5BA 0.0602(19) 0.0557(12) 0.0322(10) -0.0085(9) 0.0097(12) -0.0071(11)
C6BA 0.102(3) 0.0729(18) 0.0267(11) -0.0077(11) 0.0095(15) -0.0028(16)

loop_
_atom_type_symbol
_atom_type_description
_atom_type_scat_dispersion_real
_atom_type_scat_dispersion_imag
_atom_type_scat_source
C C 0.0033 0.0016 'International Tables Vol C Tables 4.2.6.8 and 6.1.1.4'
H H 0.0000 0.0000 'International Tables Vol C Tables 4.2.6.8 and 6.1.1.4'
O O 0.0106 0.0060 'International Tables Vol C Tables 4.2.6.8 and 6.1.1.4'

loop_
_geom_angle_atom_site_label_1
_geom_angle_atom_site_label_2
_geom_angle_atom_site_label_3
_geom_angle
C6AA C0AA C1AA 107.49(14)
C7AA C0AA C1AA 110.71(16)
C7AA C0AA C6AA 108.62(16)
C9AA C0AA C1AA 110.02(16)
C9AA C0AA C6AA 112.07(16)
C9AA C0AA C7AA 107.94(18)
O0AA C1AA C0AA 110.97(14)
O0AA C1AA C3AA 104.09(15)
C3AA C1AA C0AA 112.62(15)
O C2AA C3AA 113.01(19)
O C2AA C1BA 111.5(2)
C1BA C2AA C3AA 110.48(18)
C1AA C3AA C2AA 110.48(16)
C5AA C3AA C1AA 116.84(17)
C5AA C3AA C2AA 108.77(17)
C3BA C5AA C3AA 130.06(19)
C8AA C6AA C0AA 121.7(2)
C5BA C6AA C0AA 119.94(19)
C5BA C6AA C8AA 118.3(2)
C0BA C7AA C0AA 127.7(2)
C6AA C8AA C4BA 120.5(3)
C1BA C9AA C0AA 125.26(19)
C7AA C0BA C3BA 129.35(19)
C9AA C1BA C2AA 124.4(2)
C6BA C2BA C4BA 119.2(2)
C5AA C3BA C0BA 129.56(18)
C2BA C4BA C8AA 120.5(3)
C6AA C5BA C6BA 120.5(3)
C2BA C6BA C5BA 121.0(3)

loop_
_geom_bond_atom_site_label_1
_geom_bond_atom_site_label_2
_geom_bond_distance
O0AA C1AA 1.427(2)
C0AA C1AA 1.560(2)
C0AA C6AA 1.531(3)
C0AA C7AA 1.521(3)
C0AA C9AA 1.500(3)
C1AA C3AA 1.529(3)
C2AA C3AA 1.534(3)
C2AA O 1.435(2)
C2AA C1BA 1.493(3)
C3AA C5AA 1.501(3)
C5AA C3BA 1.330(3)
C6AA C8AA 1.389(3)
C6AA C5BA 1.387(3)
C7AA C0BA 1.331(3)
C8AA C4BA 1.396(4)
C9AA C1BA 1.323(4)
C0BA C3BA 1.446(3)
C2BA C4BA 1.376(5)
C2BA C6BA 1.369(5)
C5BA C6BA 1.391(4)
